data_2206058
loop_
_publ_author_name
'Xu, Fengying'
'Chen, Zihui'
'Zhang, Fushi'
'Wang, Ru-Ji'
'Zhao, Fuqun'

_publ_section_title
;
 4-(4-Bromo-5-methylthiophen-2-yl)pyridine
;
_journal_issue 6
_journal_name_full 'Acta Crystallographica Section E'
_journal_page_first o1672
_journal_page_last o1673
_journal_paper_doi 10.1107/S160053680501425X
_journal_volume 61
_journal_year 2005
_chemical_formula_iupac 'C10 H8 Br N S'
_chemical_formula_moiety 'C10 H8 Br N S'
_chemical_formula_sum 'C10 H8 Br N S'
_chemical_formula_weight 254.14
_chemical_name_systematic
;
4-(4-bromo-5-methylthiophen-2-yl)pyridine
;
_space_group_IT_number 61
_symmetry_cell_setting orthorhombic
_symmetry_space_group_name_Hall '-P 2ac 2ab'
_symmetry_space_group_name_H-M 'P b c a'
_atom_sites_solution_hydrogens geom
_atom_sites_solution_primary direct
_atom_sites_solution_secondary difmap
_audit_creation_method SHELXL-97
_cell_angle_alpha 90.00
_cell_angle_beta 90.00
_cell_angle_gamma 90.00
_cell_formula_units_Z 8
_cell_length_a 12.726(4)
_cell_length_b 11.629(4)
_cell_length_c 13.705(5)
_cell_measurement_reflns_used 47
_cell_measurement_temperature 295(2)
_cell_measurement_theta_max 12.52
_cell_measurement_theta_min 5.05
_cell_volume 2028.2(12)
_computing_cell_refinement XSCANS
_computing_data_collection 'XSCANS (Bruker, 1997)'
_computing_data_reduction XSCANS
_computing_molecular_graphics SHELXTL
_computing_publication_material SHELXTL
_computing_structure_refinement SHELXTL
_computing_structure_solution 'SHELXTL (Bruker, 1997)'
_diffrn_measured_fraction_theta_full 0.994
_diffrn_measured_fraction_theta_max 0.994
_diffrn_measurement_device_type 'Bruker P4'
_diffrn_measurement_method \w
_diffrn_radiation_monochromator graphite
_diffrn_radiation_source 'fine-focus sealed tube'
_diffrn_radiation_type MoK\a
_diffrn_radiation_wavelength 0.71073
_diffrn_reflns_av_R_equivalents 0.0488
_diffrn_reflns_av_sigmaI/netI 0.0548
_diffrn_reflns_limit_h_max 15
_diffrn_reflns_limit_h_min -1
_diffrn_reflns_limit_k_max 13
_diffrn_reflns_limit_k_min -1
_diffrn_reflns_limit_l_max 1
_diffrn_reflns_limit_l_min -16
_diffrn_reflns_number 2321
_diffrn_reflns_theta_full 25.00
_diffrn_reflns_theta_max 25.00
_diffrn_reflns_theta_min 2.80
_diffrn_standards_decay_% 0
_diffrn_standards_interval_count 97
_diffrn_standards_number 3
_exptl_absorpt_coefficient_mu 4.209
_exptl_absorpt_correction_T_max 0.283
_exptl_absorpt_correction_T_min 0.217
_exptl_absorpt_correction_type multi-scan
_exptl_absorpt_process_details '(North et al., 1968)'
_exptl_crystal_colour yellow
_exptl_crystal_density_diffrn 1.665
_exptl_crystal_density_method 'not measured'
_exptl_crystal_description prism
_exptl_crystal_F_000 1008
_exptl_crystal_size_max 0.4
_exptl_crystal_size_mid 0.4
_exptl_crystal_size_min 0.3
_refine_diff_density_max 0.258
_refine_diff_density_min -0.299
_refine_ls_extinction_method none
_refine_ls_goodness_of_fit_ref 1.035
_refine_ls_hydrogen_treatment constr
_refine_ls_matrix_type full
_refine_ls_number_parameters 119
_refine_ls_number_reflns 1776
_refine_ls_number_restraints 0
_refine_ls_restrained_S_all 1.035
_refine_ls_R_factor_all 0.0976
_refine_ls_R_factor_gt 0.0486
_refine_ls_shift/su_max 0.000
_refine_ls_shift/su_mean 0.000
_refine_ls_structure_factor_coef Fsqd
_refine_ls_weighting_details 'calc w = 1/[\s^2^(Fo^2^)+(0.001P)^2^+3.5P] where P = (Fo^2^+2Fc^2^)/3'
_refine_ls_weighting_scheme calc
_refine_ls_wR_factor_gt 0.0831
_refine_ls_wR_factor_ref 0.0979
_reflns_number_gt 1028
_reflns_number_total 1776
_reflns_threshold_expression I>2\s(I)
_cod_data_source_file sj6067.cif
_cod_data_source_block I
_cod_depositor_comments
;
The following automatic conversions were performed:
'_symmetry_cell_setting' value 'Orthorhombic' changed to 'orthorhombic'
according to '/home/saulius/struct/CIF-dictionaries/cif_core.dic'
dictionary named 'cif_core.dic' version 2.4.1 from 2010-06-29.

Automatic conversion script
Id: cif_fix_enum 1527 2010-12-29 10:47:43Z saulius 

The following automatic conversions were performed:

'_symmetry_cell_setting' value 'Orthorhombic' changed to
'orthorhombic' according to
/home/saulius/struct/CIF-dictionaries/cif_core.dic dictionary named
'cif_core.dic' version 2.4.1 from 2010-06-29.

Automatic conversion script
Id: cif_fix_values 1715 2011-07-08 13:25:40Z adriana 
;
_cod_original_cell_volume 2028.3(11)
_cod_database_code 2206058
_cod_database_fobs_code 2206058

loop_
_symmetry_equiv_pos_as_xyz
'x, y, z'
'-x+1/2, -y, z+1/2'
'-x, y+1/2, -z+1/2'
'x+1/2, -y+1/2, -z'
'-x, -y, -z'
'x-1/2, y, -z-1/2'
'x, -y-1/2, z-1/2'
'-x-1/2, y-1/2, z'

loop_
_atom_site_label
_atom_site_fract_x
_atom_site_fract_y
_atom_site_fract_z
_atom_site_U_iso_or_equiv
_atom_site_adp_type
_atom_site_calc_flag
_atom_site_refinement_flags
_atom_site_occupancy
_atom_site_type_symbol
Br1 0.58285(6) 0.09948(5) 0.58074(6) 0.0932(3) Uani d . 1 Br
S1 0.63015(11) 0.46445(12) 0.63320(12) 0.0639(4) Uani d . 1 S
N1 0.2656(4) 0.6984(4) 0.6460(4) 0.0766(14) Uani d . 1 N
C1 0.4972(4) 0.4335(4) 0.6283(4) 0.0549(13) Uani d . 1 C
C2 0.4827(4) 0.3181(4) 0.6130(4) 0.0587(15) Uani d . 1 C
H2A 0.4172 0.2828 0.6088 0.070 Uiso calc R 1 H
C3 0.5792(4) 0.2595(4) 0.6044(4) 0.0608(14) Uani d . 1 C
C4 0.6657(4) 0.3231(4) 0.6139(4) 0.0593(15) Uani d . 1 C
C5 0.7819(4) 0.2910(5) 0.6119(5) 0.0739(18) Uani d . 1 C
H5A 0.8206 0.3497 0.5783 0.111 Uiso calc R 1 H
H5B 0.7906 0.2190 0.5787 0.111 Uiso calc R 1 H
H5C 0.8076 0.2842 0.6775 0.111 Uiso calc R 1 H
C6 0.4189(4) 0.5242(4) 0.6365(4) 0.0539(13) Uani d . 1 C
C7 0.3132(4) 0.4983(4) 0.6342(4) 0.0660(15) Uani d . 1 C
H7A 0.2904 0.4226 0.6292 0.079 Uiso calc R 1 H
C8 0.2414(5) 0.5886(5) 0.6395(5) 0.0769(17) Uani d . 1 C
H8A 0.1704 0.5696 0.6384 0.092 Uiso calc R 1 H
C9 0.3682(5) 0.7210(5) 0.6495(5) 0.0752(18) Uani d . 1 C
H9A 0.3887 0.7974 0.6557 0.090 Uiso calc R 1 H
C10 0.4462(4) 0.6388(4) 0.6447(4) 0.0658(16) Uani d . 1 C
H10A 0.5165 0.6604 0.6469 0.079 Uiso calc R 1 H

loop_
_atom_site_aniso_label
_atom_site_aniso_U_11
_atom_site_aniso_U_22
_atom_site_aniso_U_33
_atom_site_aniso_U_12
_atom_site_aniso_U_13
_atom_site_aniso_U_23
Br1 0.0957(5) 0.0556(3) 0.1283(6) 0.0089(4) 0.0006(5) -0.0164(4)
S1 0.0511(7) 0.0553(8) 0.0853(11) -0.0011(7) -0.0027(8) -0.0011(8)
N1 0.077(4) 0.069(3) 0.084(4) 0.018(3) 0.009(3) 0.005(3)
C1 0.049(3) 0.050(3) 0.066(4) 0.002(2) -0.001(3) 0.000(3)
C2 0.052(3) 0.059(3) 0.065(4) -0.005(3) 0.001(3) -0.004(3)
C3 0.063(3) 0.048(3) 0.071(4) 0.001(3) 0.001(3) -0.008(3)
C4 0.063(3) 0.050(3) 0.064(4) 0.007(3) 0.001(3) 0.005(3)
C5 0.058(3) 0.067(4) 0.097(5) 0.023(3) -0.001(3) 0.004(3)
C6 0.052(3) 0.056(3) 0.054(3) 0.003(3) -0.006(3) 0.000(3)
C7 0.059(3) 0.049(3) 0.090(4) 0.004(3) 0.004(3) 0.003(3)
C8 0.054(3) 0.080(4) 0.096(5) 0.006(3) 0.009(3) 0.009(4)
C9 0.081(4) 0.052(3) 0.092(5) 0.011(3) 0.002(4) -0.002(3)
C10 0.055(3) 0.060(3) 0.082(4) -0.003(3) 0.001(3) -0.004(3)

loop_
_atom_type_symbol
_atom_type_description
_atom_type_scat_dispersion_real
_atom_type_scat_dispersion_imag
_atom_type_scat_source
C C 0.0033 0.0016 'International Tables Vol C Tables 4.2.6.8 and 6.1.1.4'
H H 0.0000 0.0000 'International Tables Vol C Tables 4.2.6.8 and 6.1.1.4'
N N 0.0061 0.0033 'International Tables Vol C Tables 4.2.6.8 and 6.1.1.4'
S S 0.1246 0.1234 'International Tables Vol C Tables 4.2.6.8 and 6.1.1.4'
Br Br -0.2901 2.4595 'International Tables Vol C Tables 4.2.6.8 and 6.1.1.4'

loop_
_geom_angle_atom_site_label_1
_geom_angle_atom_site_label_2
_geom_angle_atom_site_label_3
_geom_angle
_geom_angle_publ_flag
C4 S1 C1 93.0(2) no
C8 N1 C9 115.0(5) no
C2 C1 C6 128.9(5) no
C2 C1 S1 110.0(4) no
C6 C1 S1 121.0(4) no
C1 C2 C3 111.6(5) no
C1 C2 H2A 124.2 no
C3 C2 H2A 124.2 no
C4 C3 C2 116.3(5) no
C4 C3 Br1 122.9(4) no
C2 C3 Br1 120.8(4) no
C3 C4 C5 131.6(5) no
C3 C4 S1 109.1(4) no
C5 C4 S1 119.3(4) no
C4 C5 H5A 109.5 no
C4 C5 H5B 109.5 no
H5A C5 H5B 109.5 no
C4 C5 H5C 109.5 no
H5A C5 H5C 109.5 no
H5B C5 H5C 109.5 no
C7 C6 C10 117.3(5) no
C7 C6 C1 120.5(5) no
C10 C6 C1 122.2(5) no
C6 C7 C8 118.3(5) no
C6 C7 H7A 120.9 no
C8 C7 H7A 120.9 no
N1 C8 C7 125.5(5) no
N1 C8 H8A 117.2 no
C7 C8 H8A 117.2 no
N1 C9 C10 124.5(5) no
N1 C9 H9A 117.8 no
C10 C9 H9A 117.8 no
C9 C10 C6 119.4(5) no
C9 C10 H10A 120.3 no
C6 C10 H10A 120.3 no

loop_
_geom_bond_atom_site_label_1
_geom_bond_atom_site_label_2
_geom_bond_distance
_geom_bond_publ_flag
Br1 C3 1.889(5) no
S1 C4 1.726(5) no
S1 C1 1.731(5) no
N1 C8 1.317(7) no
N1 C9 1.333(7) no
C1 C2 1.371(7) no
C1 C6 1.456(6) no
C2 C3 1.410(7) no
C2 H2A 0.9300 no
C3 C4 1.332(7) no
C4 C5 1.526(7) no
C5 H5A 0.9600 no
C5 H5B 0.9600 no
C5 H5C 0.9600 no
C6 C7 1.379(6) no
C6 C10 1.382(7) no
C7 C8 1.393(7) no
C7 H7A 0.9300 no
C8 H8A 0.9300 no
C9 C10 1.379(7) no
C9 H9A 0.9300 no
C10 H10A 0.9300 no

loop_
_cod_related_entry_id
_cod_related_entry_database
_cod_related_entry_code
1 ChemSpider 21129389
